data_4513919
loop_
_publ_author_name
'Dehury, Niranjan'
'Maity, Niladri'
'Tripathy, Suman Kumar'
'Basset, Jean-Marie'
'Patra, Srikanta'

_publ_section_title
;
 Dinuclear Tetrapyrazolyl Palladium Complexes Exhibiting Facile Tandem
 Transfer Hydrogenation/Suzuki Coupling Reaction of Fluoroarylketone
;
_journal_issue 8
_journal_name_full 'ACS Catalysis'
_journal_page_first 5535
_journal_paper_doi 10.1021/acscatal.6b01421
_journal_volume 6
_journal_year 2016
_chemical_formula_moiety 'C20 H18 Cl4 N8 Pd2'
_chemical_formula_sum 'C20 H18 Cl4 N8 Pd2'
_chemical_formula_weight 725.02
_chemical_name_systematic
; 
 ? 
;
_space_group_IT_number 15
_symmetry_cell_setting monoclinic
_symmetry_space_group_name_Hall '-C 2yc'
_symmetry_space_group_name_H-M 'C 1 2/c 1'
_atom_sites_solution_hydrogens geom
_atom_sites_solution_primary direct
_atom_sites_solution_secondary difmap
_audit_creation_method SHELXL-97
_cell_angle_alpha 90.00
_cell_angle_beta 113.234(12)
_cell_angle_gamma 90.00
_cell_formula_units_Z 4
_cell_length_a 13.098(4)
_cell_length_b 14.599(4)
_cell_length_c 14.668(4)
_cell_measurement_reflns_used 2380
_cell_measurement_temperature 298(2)
_cell_measurement_theta_max 28.39
_cell_measurement_theta_min 2.19
_cell_volume 2577.3(13)
_computing_cell_refinement 'Bruker SHELXL'
_computing_data_collection 'Bruker APEX2'
_computing_data_reduction 'Bruker SAINT'
_computing_molecular_graphics 'ortep-3 V2.02 ( Farrugia, 1997)'
_computing_publication_material 'Bruker SHELXTL'
_computing_structure_refinement 'SHELXL-97 (Sheldrick, 2008)'
_computing_structure_solution 'SHELXS-97 (Sheldrick, 2008)'
_diffrn_ambient_temperature 298(2)
_diffrn_measured_fraction_theta_full 0.969
_diffrn_measured_fraction_theta_max 0.969
_diffrn_measurement_device_type Multi-scan
_diffrn_radiation_monochromator graphite
_diffrn_radiation_source 'fine-focus sealed tube'
_diffrn_radiation_type MoK\a
_diffrn_radiation_wavelength 0.71073
_diffrn_reflns_av_R_equivalents 0.0667
_diffrn_reflns_av_sigmaI/netI 0.0356
_diffrn_reflns_limit_h_max 17
_diffrn_reflns_limit_h_min -17
_diffrn_reflns_limit_k_max 19
_diffrn_reflns_limit_k_min -19
_diffrn_reflns_limit_l_max 19
_diffrn_reflns_limit_l_min -19
_diffrn_reflns_number 60145
_diffrn_reflns_theta_full 28.39
_diffrn_reflns_theta_max 28.39
_diffrn_reflns_theta_min 2.19
_exptl_absorpt_coefficient_mu 1.836
_exptl_absorpt_correction_type none
_exptl_crystal_colour yellow
_exptl_crystal_density_diffrn 1.868
_exptl_crystal_density_method 'not measured'
_exptl_crystal_description niddle
_exptl_crystal_F_000 1416
_exptl_crystal_size_max 0.10
_exptl_crystal_size_mid 0.06
_exptl_crystal_size_min 0.05
_refine_diff_density_max 0.759
_refine_diff_density_min -1.000
_refine_diff_density_rms 0.135
_refine_ls_extinction_method none
_refine_ls_goodness_of_fit_ref 1.164
_refine_ls_hydrogen_treatment mixed
_refine_ls_matrix_type full
_refine_ls_number_parameters 155
_refine_ls_number_reflns 3136
_refine_ls_number_restraints 0
_refine_ls_restrained_S_all 1.164
_refine_ls_R_factor_all 0.0955
_refine_ls_R_factor_gt 0.0634
_refine_ls_shift/su_max 0.000
_refine_ls_shift/su_mean 0.000
_refine_ls_structure_factor_coef Fsqd
_refine_ls_weighting_details 'calc w=1/[\s^2^(Fo^2^)+(0.1000P)^2^+0.2365P] where P=(Fo^2^+2Fc^2^)/3'
_refine_ls_weighting_scheme calc
_refine_ls_wR_factor_gt 0.1442
_refine_ls_wR_factor_ref 0.1614
_reflns_number_gt 2380
_reflns_number_total 3237
_reflns_threshold_expression >2sigma(I)
_cod_data_source_file cs6b01421_si_001.cif
_cod_data_source_block parapzpd2_a
_cod_depositor_comments
;
The following automatic conversions were performed:

'_symmetry_cell_setting' value 'Monoclinic' changed to 'monoclinic'
according to
/usr/data/users/saulius/crontab/automatic-downloads/rss-feeds/ACS/lib/dictionaries/cif_core.dic
dictionary named 'cif_core.dic' version 2.4.2 from 2011-04-26.

Automatic conversion script
Id: cif_fix_values 4268 2015-11-12 08:31:59Z antanas 

 Adding full bibliography for 4513918--4513920.cif.
;
_cod_original_sg_symbol_H-M 'C 2/c'
_cod_database_code 4513919

loop_
_symmetry_equiv_pos_as_xyz
'x, y, z'
'-x, y, -z+1/2'
'x+1/2, y+1/2, z'
'-x+1/2, y+1/2, -z+1/2'
'-x, -y, -z'
'x, -y, z-1/2'
'-x+1/2, -y+1/2, -z'
'x+1/2, -y+1/2, z-1/2'

loop_
_atom_site_label
_atom_site_type_symbol
_atom_site_fract_x
_atom_site_fract_y
_atom_site_fract_z
_atom_site_U_iso_or_equiv
_atom_site_adp_type
_atom_site_occupancy
_atom_site_symmetry_multiplicity
_atom_site_calc_flag
_atom_site_refinement_flags
Pd1 Pd 0.23635(3) 0.78409(3) 0.24683(2) 0.03052(19) Uani 1 1 d .
Cl1 Cl 0.08518(12) 0.69575(11) 0.16137(10) 0.0489(4) Uani 1 1 d .
Cl2 Cl 0.19231(12) 0.88384(10) 0.11549(10) 0.0486(4) Uani 1 1 d .
N4 N 0.4642(3) 0.8221(3) 0.3952(3) 0.0308(9) Uani 1 1 d .
N2 N 0.3796(4) 0.6900(3) 0.4322(3) 0.0335(9) Uani 1 1 d .
N1 N 0.2749(4) 0.6992(3) 0.3653(3) 0.0339(10) Uani 1 1 d .
N3 N 0.3713(3) 0.8594(3) 0.3248(3) 0.0322(9) Uani 1 1 d .
C9 C 0.5000 0.7177(4) 0.2500 0.0301(15) Uani 1 2 d S
H9 H 0.5000 0.7814 0.2500 0.036 Uiso 1 2 calc SR
C7 C 0.4731(4) 0.7232(3) 0.4105(4) 0.0312(11) Uani 1 1 d .
H7 H 0.5409 0.7117 0.4696 0.037 Uiso 1 1 calc R
C8 C 0.4842(4) 0.6710(3) 0.3253(4) 0.0329(11) Uani 1 1 d .
C1 C 0.2102(5) 0.6561(4) 0.4019(4) 0.0431(13) Uani 1 1 d .
H1 H 0.1333 0.6517 0.3708 0.052 Uiso 1 1 calc R
C3 C 0.3820(5) 0.6409(4) 0.5113(4) 0.0393(12) Uani 1 1 d .
H3 H 0.4446 0.6251 0.5670 0.047 Uiso 1 1 calc R
C6 C 0.5461(5) 0.8837(4) 0.4315(4) 0.0459(14) Uani 1 1 d .
H6 H 0.6178 0.8735 0.4780 0.055 Uiso 1 1 calc R
C4 C 0.3959(5) 0.9470(4) 0.3221(4) 0.0473(14) Uani 1 1 d .
H4 H 0.3471 0.9907 0.2820 0.057 Uiso 1 1 calc R
C2 C 0.2741(5) 0.6190(4) 0.4930(4) 0.0479(14) Uani 1 1 d .
H2 H 0.2489 0.5856 0.5340 0.057 Uiso 1 1 calc R
C5 C 0.5028(6) 0.9648(4) 0.3862(5) 0.0573(17) Uani 1 1 d .
H5 H 0.5389 1.0210 0.3969 0.069 Uiso 1 1 calc R
C10 C 0.4821(7) 0.5778(4) 0.3237(5) 0.066(2) Uani 1 1 d .
H10 H 0.4685 0.5455 0.3724 0.079 Uiso 1 1 calc R
C11 C 0.5000 0.5319(6) 0.2500 0.089(4) Uani 1 2 d S
H11 H 0.5000 0.4682 0.2500 0.107 Uiso 1 2 calc SR

loop_
_atom_site_aniso_label
_atom_site_aniso_U_11
_atom_site_aniso_U_22
_atom_site_aniso_U_33
_atom_site_aniso_U_23
_atom_site_aniso_U_13
_atom_site_aniso_U_12
Pd1 0.0264(3) 0.0338(3) 0.0289(3) 0.00102(13) 0.00827(19) -0.00176(14)
Cl1 0.0387(8) 0.0589(9) 0.0371(7) 0.0007(6) 0.0021(6) -0.0204(7)
Cl2 0.0425(8) 0.0519(9) 0.0389(7) 0.0164(6) 0.0026(6) -0.0030(6)
N4 0.030(2) 0.030(2) 0.030(2) -0.0025(17) 0.0100(18) -0.0041(18)
N2 0.030(2) 0.041(2) 0.030(2) 0.0033(18) 0.0122(18) -0.0027(19)
N1 0.028(2) 0.039(2) 0.034(2) 0.0023(18) 0.0118(19) -0.0009(18)
N3 0.031(2) 0.030(2) 0.034(2) 0.0024(17) 0.0114(18) 0.0005(17)
C9 0.027(4) 0.025(4) 0.038(4) 0.000 0.013(3) 0.000
C7 0.026(3) 0.039(3) 0.028(2) 0.001(2) 0.010(2) 0.000(2)
C8 0.036(3) 0.027(3) 0.037(3) 0.002(2) 0.015(2) 0.004(2)
C1 0.039(3) 0.043(3) 0.052(3) 0.003(3) 0.022(3) -0.008(2)
C3 0.044(3) 0.042(3) 0.030(3) 0.006(2) 0.013(2) -0.004(2)
C6 0.040(3) 0.052(4) 0.040(3) -0.012(3) 0.009(3) -0.020(3)
C4 0.058(4) 0.032(3) 0.051(3) -0.003(2) 0.021(3) -0.007(3)
C2 0.055(3) 0.050(3) 0.048(3) 0.004(3) 0.029(3) -0.011(3)
C5 0.067(4) 0.047(4) 0.053(4) -0.007(3) 0.017(3) -0.023(3)
C10 0.124(6) 0.034(3) 0.064(4) 0.010(3) 0.062(4) 0.004(4)
C11 0.180(14) 0.033(5) 0.090(8) 0.000 0.092(9) 0.000

loop_
_atom_type_symbol
_atom_type_description
_atom_type_scat_dispersion_real
_atom_type_scat_dispersion_imag
_atom_type_scat_source
C C 0.0033 0.0016 'International Tables Vol C Tables 4.2.6.8 and 6.1.1.4'
H H 0.0000 0.0000 'International Tables Vol C Tables 4.2.6.8 and 6.1.1.4'
N N 0.0061 0.0033 'International Tables Vol C Tables 4.2.6.8 and 6.1.1.4'
Cl Cl 0.1484 0.1585 'International Tables Vol C Tables 4.2.6.8 and 6.1.1.4'
Pd Pd -0.9988 1.0072 'International Tables Vol C Tables 4.2.6.8 and 6.1.1.4'

loop_
_geom_angle_atom_site_label_1
_geom_angle_atom_site_label_2
_geom_angle_atom_site_label_3
_geom_angle
_geom_angle_site_symmetry_1
N3 Pd1 N1 88.92(16) .
N3 Pd1 Cl1 178.52(12) .
N1 Pd1 Cl1 89.66(13) .
N3 Pd1 Cl2 90.22(12) .
N1 Pd1 Cl2 178.30(13) .
Cl1 Pd1 Cl2 91.22(5) .
C6 N4 N3 111.7(4) .
C6 N4 C7 126.9(4) .
N3 N4 C7 120.4(4) .
N1 N2 C3 110.6(4) .
N1 N2 C7 120.6(4) .
C3 N2 C7 128.5(4) .
C1 N1 N2 106.7(4) .
C1 N1 Pd1 130.8(4) .
N2 N1 Pd1 121.7(3) .
C4 N3 N4 104.7(4) .
C4 N3 Pd1 132.9(4) .
N4 N3 Pd1 122.3(3) .
C8 C9 C8 120.9(6) 2_655
C8 C9 H9 119.6 2_655
C8 C9 H9 119.6 .
N4 C7 N2 109.7(4) .
N4 C7 C8 113.5(4) .
N2 C7 C8 111.9(4) .
N4 C7 H7 107.1 .
N2 C7 H7 107.1 .
C8 C7 H7 107.1 .
C10 C8 C9 119.2(5) .
C10 C8 C7 120.5(5) .
C9 C8 C7 120.3(4) .
N1 C1 C2 109.8(5) .
N1 C1 H1 125.1 .
C2 C1 H1 125.1 .
N2 C3 C2 106.4(5) .
N2 C3 H3 126.8 .
C2 C3 H3 126.8 .
N4 C6 C5 106.0(5) .
N4 C6 H6 127.0 .
C5 C6 H6 127.0 .
N3 C4 C5 111.0(5) .
N3 C4 H4 124.5 .
C5 C4 H4 124.5 .
C3 C2 C1 106.5(5) .
C3 C2 H2 126.8 .
C1 C2 H2 126.8 .
C6 C5 C4 106.6(5) .
C6 C5 H5 126.7 .
C4 C5 H5 126.7 .
C8 C10 C11 119.6(6) .
C8 C10 H10 120.2 .
C11 C10 H10 120.2 .
C10 C11 C10 121.4(8) 2_655
C10 C11 H11 119.3 2_655
C10 C11 H11 119.3 .

loop_
_geom_bond_atom_site_label_1
_geom_bond_atom_site_label_2
_geom_bond_distance
_geom_bond_site_symmetry_2
Pd1 N3 2.012(4) .
Pd1 N1 2.029(4) .
Pd1 Cl1 2.2797(14) .
Pd1 Cl2 2.2996(14) .
N4 C6 1.338(6) .
N4 N3 1.361(5) .
N4 C7 1.460(6) .
N2 N1 1.342(6) .
N2 C3 1.353(6) .
N2 C7 1.465(6) .
N1 C1 1.327(7) .
N3 C4 1.323(7) .
C9 C8 1.381(6) 2_655
C9 C8 1.381(6) .
C9 H9 0.9300 .
C7 C8 1.518(7) .
C7 H7 0.9800 .
C8 C10 1.361(7) .
C1 C2 1.378(8) .
C1 H1 0.9300 .
C3 C2 1.369(8) .
C3 H3 0.9300 .
C6 C5 1.365(9) .
C6 H6 0.9300 .
C4 C5 1.368(8) .
C4 H4 0.9300 .
C2 H2 0.9300 .
C5 H5 0.9300 .
C10 C11 1.369(8) .
C10 H10 0.9300 .
C11 C10 1.369(8) 2_655
C11 H11 0.9300 .
